data_7132863
loop_
_publ_author_name
'Jiang, Huan-Huan'
'Zhang, Nan'
'Mao, Wei-Xin'
'Lan, Jin-Fei'
'Zhou, Long-Xing'
'Xu, Hua-Ming'
'Zhang, Han-Yue'
'Liao, Wei-Qiang'

_publ_section_title
;
 Modulating the ferroelectric phases in cholesteryl-based organic
 compounds with perfluoroalkyl tail engineering.
;
_journal_issue 32
_journal_name_full 'Chemical communications (Cambridge, England)'
_journal_page_first 4322
_journal_page_last 4325
_journal_paper_doi 10.1039/d4cc00840e
_journal_volume 60
_journal_year 2024
_chemical_absolute_configuration syn
_chemical_formula_moiety 'C34 H45 F13 O2'
_chemical_formula_sum 'C34 H45 F13 O2'
_chemical_formula_weight 732.70
_space_group_crystal_system monoclinic
_space_group_IT_number 4
_space_group_name_Hall 'P 2yb'
_space_group_name_H-M_alt 'P 1 21 1'
_atom_sites_solution_hydrogens geom
_atom_sites_solution_primary dual
_audit_creation_date 2023-05-31
_audit_creation_method
;
Olex2 1.5
(compiled 2022.04.07 svn.rca3783a0 for OlexSys, GUI svn.r6498)
;
_audit_update_record
;
2024-01-01 deposited with the CCDC.	2024-03-19 downloaded from the CCDC.
;
_cell_angle_alpha 90
_cell_angle_beta 90.499(2)
_cell_angle_gamma 90
_cell_formula_units_Z 2
_cell_length_a 13.3455(3)
_cell_length_b 8.8735(2)
_cell_length_c 14.4040(3)
_cell_measurement_reflns_used 12802
_cell_measurement_temperature 172.99(10)
_cell_measurement_theta_max 75.8210
_cell_measurement_theta_min 3.0170
_cell_volume 1705.68(6)
_computing_cell_refinement 'CrysAlisPro 1.171.42.79a (Rigaku OD, 2022)'
_computing_data_collection 'CrysAlisPro 1.171.42.79a (Rigaku OD, 2022)'
_computing_data_reduction 'CrysAlisPro 1.171.42.79a (Rigaku OD, 2022)'
_computing_molecular_graphics 'Olex2 1.5 (Dolomanov et al., 2009)'
_computing_publication_material 'Olex2 1.5 (Dolomanov et al., 2009)'
_computing_structure_refinement 'SHELXL 2017/1 (Sheldrick, 2015)'
_computing_structure_solution 'SHELXT 2014/5 (Sheldrick, 2014)'
_diffrn_ambient_environment N~2~
_diffrn_ambient_temperature 172.99(10)
_diffrn_detector 'Hybrid Pixel Array Detector'
_diffrn_detector_area_resol_mean 10.0000
_diffrn_detector_type HyPix
_diffrn_measured_fraction_theta_full 1.000
_diffrn_measured_fraction_theta_max 0.975
_diffrn_measurement_details
;
List of Runs (angles in degrees, time in seconds):

  # Type    Start    End  Width  t~exp~   \w     \q     \k     \f   Frames
#--------------------------------------------------------------------------
  1  \w   -100.00 -28.00   0.50    0.50    -- -102.00  76.00-174.00  144
  2  \w    -63.00 -28.00   0.50    0.50    -- -102.00  61.00   0.00   70
  3  \w    -60.00 -34.00   0.50    0.20    --  -45.15 -76.00  58.00   52
  4  \w     -9.00  16.00   0.50    0.20    --  -45.15  19.00 150.00   50
  5  \w    -20.00   5.00   0.50    0.20    --  -45.15  37.00   0.00   50
  6  \w    -48.00  -7.00   0.50    0.20    --  -45.15  76.00-174.00   82
  7  \w    -24.00  32.00   0.50    0.20    --  -45.15  19.00-180.00  112
  8  \w     39.00  98.00   0.50    0.50    --  108.29 -94.00-120.00  118
  9  \w     39.00  65.00   0.50    0.50    --  108.29-125.00 150.00   52
 10  \w    -11.00  67.00   0.50    0.20    --   45.15 -76.00  58.00  156
 11  \w    -11.00  27.00   0.50    0.20    --   45.15 -19.00  30.00   76
 12  \w    -32.00  24.00   0.50    0.20    --   45.15 -19.00 -90.00  112
 13  \w     37.00  62.00   0.50    0.50    --  108.29 -61.00-180.00   50
 14  \w     38.00  63.00   0.50    0.50    --  108.29 -61.00 -60.00   50
 15  \w     43.00  69.00   0.50    0.50    --  108.29 -61.00 -90.00   52
 16  \w     68.00  94.00   0.50    0.50    --  108.29 -76.00  58.00   52
 17  \w     81.00 106.00   0.50    0.50    --  108.29 -77.00 150.00   50
 18  \w     35.00 106.00   0.50    0.50    --  108.29 -77.00 120.00  142
 19  \w     39.00  70.00   0.50    0.50    --  108.29 -61.00  60.00   62
 20  \w     43.00  73.00   0.50    0.50    --  108.29 -61.00  30.00   60
 21  \w    104.00 130.00   0.50    0.50    --  108.29  45.00 -90.00   52
 22  \w     91.00 130.00   0.50    0.50    --  108.29  77.00 -90.00   78
 23  \w    105.00 151.00   0.50    0.50    --  108.29  77.00-120.00   92
 24  \w    139.00 175.00   0.50    0.50    --  108.29  77.00 -90.00   72
 25  \w     89.00 177.00   0.50    0.50    --  108.29  76.00-174.00  176
 26  \w     21.00 119.00   0.50    0.20    --   45.15  76.00-174.00  196
 27  \w   -174.00 -82.00   0.50    0.50    -- -102.00 -15.00 -60.00  184
 28  \w   -175.00 -82.00   0.50    0.50    -- -102.00 -61.00  30.00  186
 29  \w   -155.00-125.00   0.50    0.50    -- -102.00 -76.00  58.00   60
 30  \w   -174.00-144.00   0.50    0.50    -- -102.00 -61.00  90.00   60
 31  \w   -174.00-137.00   0.50    0.50    -- -102.00 -61.00 120.00   74
 32  \w   -160.00 -82.00   0.50    0.50    -- -102.00 -61.00 150.00  156
 33  \w   -128.00 -82.00   0.50    0.50    -- -102.00 -61.00 120.00   92
 34  \w   -118.00 -82.00   0.50    0.50    -- -102.00 -61.00  90.00   72
 35  \w   -170.00-123.00   0.50    0.50    -- -102.00 -30.00  90.00   94
 36  \w   -116.00 -88.00   0.50    0.50    -- -102.00 -45.00   0.00   56
 37  \w   -117.00 -90.00   0.50    0.50    -- -102.00 -30.00 -60.00   54
 38  \w   -174.00-146.00   0.50    0.50    -- -102.00 -30.00 -60.00   56
 39  \w   -171.00-137.00   0.50    0.50    -- -102.00 -45.00   0.00   68
 40  \w   -108.00 -83.00   0.50    0.50    -- -102.00 -30.00  90.00   50
;
_diffrn_measurement_device 'four-circle diffractometer'
_diffrn_measurement_device_type 'XtaLAB Synergy R, DW system, HyPix'
_diffrn_measurement_method '\w scans'
_diffrn_orient_matrix_type 'CrysAlisPro convention (1999,Acta A55,543-557)'
_diffrn_orient_matrix_UB_11 0.0446172000
_diffrn_orient_matrix_UB_12 0.0770670000
_diffrn_orient_matrix_UB_13 0.0868831000
_diffrn_orient_matrix_UB_21 0.0812415000
_diffrn_orient_matrix_UB_22 -0.1229677000
_diffrn_orient_matrix_UB_23 0.0062593000
_diffrn_orient_matrix_UB_31 0.0687997000
_diffrn_orient_matrix_UB_32 0.0952819000
_diffrn_orient_matrix_UB_33 -0.0620909000
_diffrn_radiation_monochromator mirror
_diffrn_radiation_probe x-ray
_diffrn_radiation_type 'Cu K\a'
_diffrn_radiation_wavelength 1.54184
_diffrn_reflns_av_R_equivalents 0.0477
_diffrn_reflns_av_unetI/netI 0.0440
_diffrn_reflns_Laue_measured_fraction_full 1.000
_diffrn_reflns_Laue_measured_fraction_max 0.975
_diffrn_reflns_limit_h_max 16
_diffrn_reflns_limit_h_min -16
_diffrn_reflns_limit_k_max 11
_diffrn_reflns_limit_k_min -10
_diffrn_reflns_limit_l_max 18
_diffrn_reflns_limit_l_min -18
_diffrn_reflns_number 19052
_diffrn_reflns_point_group_measured_fraction_full 0.995
_diffrn_reflns_point_group_measured_fraction_max 0.946
_diffrn_reflns_theta_full 67.684
_diffrn_reflns_theta_max 76.245
_diffrn_reflns_theta_min 3.068
_diffrn_source 'Rotating-anode X-ray tube'
_diffrn_source_type 'Rigaku (Cu) X-ray Source'
_exptl_absorpt_coefficient_mu 1.192
_exptl_absorpt_correction_T_max 1.00000
_exptl_absorpt_correction_T_min 0.50824
_exptl_absorpt_correction_type multi-scan
_exptl_absorpt_process_details
;
CrysAlisPro 1.171.42.79a (Rigaku Oxford Diffraction, 2022)
Empirical absorption correction using spherical harmonics,
implemented in SCALE3 ABSPACK scaling algorithm.
;
_exptl_crystal_colour colourless
_exptl_crystal_density_diffrn 1.427
_exptl_crystal_description block
_exptl_crystal_F_000 764
_exptl_crystal_recrystallization_method 'Re-crystallisation from solvent: EA'
_refine_diff_density_max 0.223
_refine_diff_density_min -0.217
_refine_diff_density_rms 0.049
_refine_ls_abs_structure_details
;
 Flack x determined using 2421 quotients [(I+)-(I-)]/[(I+)+(I-)]
 (Parsons, Flack and Wagner, Acta Cryst. B69 (2013) 249-259).
;
_refine_ls_abs_structure_Flack -0.29(8)
_refine_ls_extinction_method none
_refine_ls_goodness_of_fit_ref 1.065
_refine_ls_hydrogen_treatment constr
_refine_ls_matrix_type full
_refine_ls_number_parameters 447
_refine_ls_number_reflns 6755
_refine_ls_number_restraints 1
_refine_ls_restrained_S_all 1.065
_refine_ls_R_factor_all 0.0526
_refine_ls_R_factor_gt 0.0478
_refine_ls_shift/su_max 0.000
_refine_ls_shift/su_mean 0.000
_refine_ls_structure_factor_coef Fsqd
_refine_ls_weighting_details 'w=1/[\s^2^(Fo^2^)+(0.0976P)^2^+0.0135P] where P=(Fo^2^+2Fc^2^)/3'
_refine_ls_weighting_scheme calc
_refine_ls_wR_factor_gt 0.1367
_refine_ls_wR_factor_ref 0.1425
_reflns_Friedel_coverage 0.820
_reflns_Friedel_fraction_full 0.989
_reflns_Friedel_fraction_max 0.914
_reflns_number_gt 5980
_reflns_number_total 6755
_reflns_threshold_expression 'I > 2\s(I)'
_cod_data_source_file d4cc00840e2.cif
_cod_data_source_block jhh-qfgs-173k_auto
_cod_depositor_comments 'Adding full bibliography for 7132858--7132863.cif.'
_cod_original_sg_symbol_H-M 'P 21'
_cod_database_code 7132863
_shelx_shelxl_version_number 2017/1
_chemical_oxdiff_formula 'C H O F'
_shelx_space_group_comment
;
The symmetry employed for this shelxl refinement is uniquely defined
by the following loop, which should always be used as a source of
symmetry information in preference to the above space-group names.
They are only intended as comments.
;
_olex2_refinement_description
;
1. Fixed Uiso
 At 1.2 times of:
  All C(H) groups, All C(H,H) groups
 At 1.5 times of:
  All C(H,H,H) groups
2.a Ternary CH refined with riding coordinates:
 C00G(H00G), C00I(H00I), C00J(H00J), C00K(H00K), C00U(H00U), C00W(H00W),
 C013(H013)
2.b Secondary CH2 refined with riding coordinates:
 C00H(H00A,H00B), C00O(H00C,H00D), C00P(H00E,H00F), C00Q(H00H,H00L), C00S(H00M,
 H00O), C00T(H00P,H00Q), C010(H01A,H01B), C011(H01C,H01D), C016(H01E,H01F),
 C018(H01J,H01K), C01A(H01O,H01P)
2.c Aromatic/amide H refined with riding coordinates:
 C00N(H00N)
2.d Idealised Me refined as rotating group:
 C00X(H00R,H00S,H00T), C017(H01G,H01H,H01I), C019(H01L,H01M,H01N), C01C(H01Q,
 H01R,H01S), C01D(H01T,H01U,H01V)
;
_olex2_submission_special_instructions 'No special instructions were received'
_oxdiff_exptl_absorpt_empirical_details
;
Empirical correction (ABSPACK) includes:
- Absorption correction using spherical harmonics
- Frame scaling
;
_oxdiff_exptl_absorpt_empirical_full_max 1.806
_oxdiff_exptl_absorpt_empirical_full_min 0.524

loop_
_space_group_symop_operation_xyz
'x, y, z'
'-x, y+1/2, -z'

loop_
_atom_site_label
_atom_site_type_symbol
_atom_site_fract_x
_atom_site_fract_y
_atom_site_fract_z
_atom_site_U_iso_or_equiv
_atom_site_adp_type
_atom_site_occupancy
_atom_site_site_symmetry_order
_atom_site_calc_flag
_atom_site_refinement_flags_posn
_atom_site_refinement_flags_adp
_atom_site_refinement_flags_occupancy
_atom_site_disorder_assembly
_atom_site_disorder_group
F001 F -0.12243(17) 0.6682(3) 0.0270(2) 0.0700(6) Uani 1 1 d . . . . .
F002 F -0.11238(15) 0.4674(4) 0.18622(13) 0.0701(6) Uani 1 1 d . . . . .
F003 F -0.0410(2) 0.3104(3) 0.09206(18) 0.0697(6) Uani 1 1 d . . . . .
F004 F -0.26619(19) 0.6174(3) -0.10456(18) 0.0707(6) Uani 1 1 d . . . . .
F005 F -0.08732(18) 0.4672(4) -0.05425(15) 0.0731(7) Uani 1 1 d . . . . .
O006 O 0.20603(17) 0.4916(3) 0.16090(17) 0.0551(5) Uani 1 1 d . . . . .
F007 F -0.2424(2) 0.3236(3) 0.0532(2) 0.0783(8) Uani 1 1 d . . . . .
F008 F -0.28253(17) 0.5508(4) 0.09433(15) 0.0732(7) Uani 1 1 d . . . . .
F5 F 0.07902(17) 0.5604(4) 0.0359(2) 0.0863(9) Uani 1 1 d . . . . .
F00A F -0.2707(2) 0.3737(3) -0.12079(17) 0.0777(7) Uani 1 1 d . . . . .
F6 F 0.0235(2) 0.6758(3) 0.1566(3) 0.0917(9) Uani 1 1 d . . . . .
F00C F -0.4405(2) 0.6091(3) -0.0114(2) 0.0815(8) Uani 1 1 d . . . . .
F00D F -0.4486(2) 0.4930(4) -0.14021(18) 0.0852(8) Uani 1 1 d . . . . .
F00E F -0.4401(2) 0.3692(4) -0.0126(2) 0.0852(8) Uani 1 1 d . . . . .
O00F O 0.0883(2) 0.3834(4) 0.2506(2) 0.0742(8) Uani 1 1 d . . . . .
C00G C 0.6564(2) 0.4930(3) 0.5307(2) 0.0439(6) Uani 1 1 d . . . . .
H00G H 0.649296 0.381283 0.536950 0.053 Uiso 1 1 calc R U . . .
C00H C 0.3819(2) 0.4466(4) 0.1659(2) 0.0505(7) Uani 1 1 d . . . . .
H00A H 0.390647 0.546281 0.136257 0.061 Uiso 1 1 calc R U . . .
H00B H 0.376418 0.369582 0.116390 0.061 Uiso 1 1 calc R U . . .
C00I C 0.5713(2) 0.4676(3) 0.3751(2) 0.0436(6) Uani 1 1 d . . . . .
H00I H 0.556973 0.358598 0.386540 0.052 Uiso 1 1 calc R U . . .
C00J C 0.8293(2) 0.4643(3) 0.5684(2) 0.0454(6) Uani 1 1 d . . . . .
H00J H 0.827316 0.351677 0.567341 0.055 Uiso 1 1 calc R U . . .
C00K C 0.5687(2) 0.5455(3) 0.4708(2) 0.0429(6) Uani 1 1 d . . . . .
H00K H 0.574583 0.656752 0.461364 0.051 Uiso 1 1 calc R U . . .
C00L C 0.4868(2) 0.5254(3) 0.3093(2) 0.0429(6) Uani 1 1 d . . . . .
C00M C 0.3878(2) 0.5358(3) 0.3620(2) 0.0462(6) Uani 1 1 d . . . . .
C00N C 0.3814(2) 0.5279(4) 0.4538(2) 0.0499(7) Uani 1 1 d . . . . .
H00N H 0.316555 0.532379 0.480283 0.060 Uiso 1 1 calc R U . . .
C00O C 0.6771(2) 0.4747(4) 0.3318(2) 0.0502(7) Uani 1 1 d . . . . .
H00C H 0.678401 0.407404 0.277051 0.060 Uiso 1 1 calc R U . . .
H00D H 0.689166 0.578712 0.309708 0.060 Uiso 1 1 calc R U . . .
C00P C 0.7740(3) 0.5168(4) 0.6578(2) 0.0523(7) Uani 1 1 d . . . . .
H00E H 0.774579 0.435465 0.704821 0.063 Uiso 1 1 calc R U . . .
H00F H 0.807556 0.606480 0.684609 0.063 Uiso 1 1 calc R U . . .
C00Q C 0.4689(2) 0.5124(4) 0.5182(2) 0.0495(7) Uani 1 1 d . . . . .
H00H H 0.470367 0.408594 0.543326 0.059 Uiso 1 1 calc R U . . .
H00L H 0.460474 0.582581 0.570947 0.059 Uiso 1 1 calc R U . . .
C00R C 0.7604(2) 0.5210(3) 0.4883(2) 0.0426(6) Uani 1 1 d . . . . .
C00S C 0.4723(2) 0.4118(4) 0.2287(2) 0.0471(6) Uani 1 1 d . . . . .
H00M H 0.533573 0.411227 0.190489 0.057 Uiso 1 1 calc R U . . .
H00O H 0.464097 0.309597 0.255142 0.057 Uiso 1 1 calc R U . . .
C00T C 0.6657(3) 0.5553(4) 0.6291(2) 0.0516(7) Uani 1 1 d . . . . .
H00P H 0.617092 0.506304 0.671004 0.062 Uiso 1 1 calc R U . . .
H00Q H 0.654429 0.665541 0.630019 0.062 Uiso 1 1 calc R U . . .
C00U C 0.2881(2) 0.4464(4) 0.2237(2) 0.0491(7) Uani 1 1 d . . . . .
H00U H 0.275392 0.343014 0.248643 0.059 Uiso 1 1 calc R U . . .
C00V C 0.1151(3) 0.4585(4) 0.1859(3) 0.0560(8) Uani 1 1 d . . . . .
C00W C 0.9408(2) 0.5116(4) 0.5699(2) 0.0481(7) Uani 1 1 d . . . . .
H00W H 0.943016 0.623671 0.576936 0.058 Uiso 1 1 calc R U . . .
C00X C 0.7791(2) 0.6896(4) 0.4708(2) 0.0486(7) Uani 1 1 d . . . . .
H00R H 0.724590 0.730603 0.432463 0.073 Uiso 1 1 calc R U . . .
H00S H 0.842902 0.702353 0.438521 0.073 Uiso 1 1 calc R U . . .
H00T H 0.781801 0.743170 0.530262 0.073 Uiso 1 1 calc R U . . .
C00Y C -0.2369(3) 0.4680(4) 0.0293(2) 0.0524(7) Uani 1 1 d . . . . .
C00Z C -0.0601(3) 0.4555(4) 0.1075(2) 0.0523(7) Uani 1 1 d . . . . .
C010 C 0.2948(3) 0.5596(4) 0.3034(3) 0.0528(7) Uani 1 1 d . . . . .
H01A H 0.295391 0.663088 0.277706 0.063 Uiso 1 1 calc R U . . .
H01B H 0.234887 0.549477 0.342923 0.063 Uiso 1 1 calc R U . . .
C011 C 0.7628(3) 0.4299(4) 0.3977(2) 0.0498(7) Uani 1 1 d . . . . .
H01C H 0.827666 0.446820 0.366498 0.060 Uiso 1 1 calc R U . . .
H01D H 0.757560 0.321164 0.412292 0.060 Uiso 1 1 calc R U . . .
C012 C -0.2939(3) 0.4880(4) -0.0633(2) 0.0546(8) Uani 1 1 d . . . . .
C013 C 1.2382(2) 0.5364(4) 0.7983(2) 0.0518(7) Uani 1 1 d . . . . .
H013 H 1.217033 0.642115 0.812148 0.062 Uiso 1 1 calc R U . . .
C014 C -0.1253(3) 0.5166(4) 0.0256(2) 0.0535(8) Uani 1 1 d . . . . .
C015 C -0.4089(3) 0.4898(5) -0.0568(3) 0.0616(9) Uani 1 1 d . . . . .
C016 C 1.1468(3) 0.4508(5) 0.7641(2) 0.0562(8) Uani 1 1 d . . . . .
H01E H 1.097711 0.445625 0.815166 0.067 Uiso 1 1 calc R U . . .
H01F H 1.167174 0.346258 0.749368 0.067 Uiso 1 1 calc R U . . .
C017 C 1.3201(3) 0.5430(5) 0.7251(3) 0.0598(8) Uani 1 1 d . . . . .
H01G H 1.337752 0.440488 0.706029 0.090 Uiso 1 1 calc R U . . .
H01H H 1.379466 0.593050 0.751279 0.090 Uiso 1 1 calc R U . . .
H01I H 1.295779 0.599847 0.671137 0.090 Uiso 1 1 calc R U . . .
C018 C 1.0951(3) 0.5181(4) 0.6790(3) 0.0557(8) Uani 1 1 d . . . . .
H01J H 1.140299 0.508897 0.625156 0.067 Uiso 1 1 calc R U . . .
H01K H 1.083413 0.626761 0.690042 0.067 Uiso 1 1 calc R U . . .
C019 C 0.9963(3) 0.4719(5) 0.4808(2) 0.0621(9) Uani 1 1 d . . . . .
H01L H 0.989144 0.363921 0.468247 0.093 Uiso 1 1 calc R U . . .
H01M H 1.067448 0.496866 0.488197 0.093 Uiso 1 1 calc R U . . .
H01N H 0.967847 0.529620 0.428899 0.093 Uiso 1 1 calc R U . . .
C01A C 0.9950(3) 0.4430(4) 0.6548(2) 0.0522(7) Uani 1 1 d . . . . .
H01O H 0.950472 0.450398 0.709219 0.063 Uiso 1 1 calc R U . . .
H01P H 1.007067 0.334675 0.642784 0.063 Uiso 1 1 calc R U . . .
C01B C 0.0409(3) 0.5394(5) 0.1203(3) 0.0613(9) Uani 1 1 d . . . . .
C01C C 0.5112(3) 0.6826(4) 0.2694(2) 0.0515(7) Uani 1 1 d . . . . .
H01Q H 0.529908 0.750750 0.320194 0.077 Uiso 1 1 calc R U . . .
H01R H 0.452138 0.722500 0.236804 0.077 Uiso 1 1 calc R U . . .
H01S H 0.566978 0.674223 0.225931 0.077 Uiso 1 1 calc R U . . .
C01D C 1.2808(3) 0.4687(6) 0.8873(3) 0.0698(10) Uani 1 1 d . . . . .
H01T H 1.228354 0.464742 0.934442 0.105 Uiso 1 1 calc R U . . .
H01U H 1.336443 0.531149 0.909980 0.105 Uiso 1 1 calc R U . . .
H01V H 1.305134 0.366493 0.874893 0.105 Uiso 1 1 calc R U . . .

loop_
_atom_site_aniso_label
_atom_site_aniso_U_11
_atom_site_aniso_U_22
_atom_site_aniso_U_33
_atom_site_aniso_U_23
_atom_site_aniso_U_13
_atom_site_aniso_U_12
F001 0.0597(12) 0.0522(12) 0.0981(16) 0.0146(12) 0.0029(11) -0.0016(9)
F002 0.0549(10) 0.1081(19) 0.0475(10) 0.0038(12) 0.0104(8) -0.0029(12)
F003 0.0841(15) 0.0487(11) 0.0760(14) 0.0006(10) -0.0119(12) 0.0057(10)
F004 0.0686(13) 0.0717(14) 0.0720(14) 0.0305(12) 0.0049(11) 0.0022(10)
F005 0.0680(12) 0.1014(19) 0.0500(10) 0.0068(12) 0.0155(9) 0.0186(13)
O006 0.0504(11) 0.0565(13) 0.0585(12) 0.0066(11) 0.0036(9) -0.0034(10)
F007 0.0818(16) 0.0654(14) 0.0875(17) 0.0336(12) -0.0203(13) -0.0168(12)
F008 0.0562(11) 0.108(2) 0.0551(11) -0.0139(12) 0.0116(9) -0.0006(12)
F5 0.0551(12) 0.120(2) 0.0844(16) 0.0490(16) 0.0146(11) 0.0065(13)
F00A 0.0925(17) 0.0847(16) 0.0559(12) -0.0146(12) -0.0021(11) 0.0220(14)
F6 0.0709(15) 0.0533(13) 0.150(3) -0.0117(16) -0.0193(16) 0.0042(11)
F00C 0.0661(14) 0.0829(18) 0.0956(19) -0.0160(15) 0.0033(13) 0.0136(12)
F00D 0.0777(14) 0.108(2) 0.0697(13) 0.0021(15) -0.0142(11) 0.0063(16)
F00E 0.0781(16) 0.0814(18) 0.0961(19) 0.0177(15) -0.0052(14) -0.0223(14)
O00F 0.0573(14) 0.093(2) 0.0725(17) 0.0226(17) 0.0041(13) -0.0050(14)
C00G 0.0547(15) 0.0353(13) 0.0418(13) -0.0019(11) 0.0097(12) -0.0086(12)
C00H 0.0560(17) 0.0478(16) 0.0478(15) -0.0025(13) 0.0048(13) -0.0064(13)
C00I 0.0557(15) 0.0333(13) 0.0420(13) -0.0019(12) 0.0105(12) -0.0074(12)
C00J 0.0605(16) 0.0332(13) 0.0427(14) -0.0010(12) 0.0074(12) -0.0015(12)
C00K 0.0499(15) 0.0339(13) 0.0449(14) -0.0020(11) 0.0126(12) -0.0079(11)
C00L 0.0495(14) 0.0341(13) 0.0451(14) -0.0020(12) 0.0095(12) -0.0060(11)
C00M 0.0522(16) 0.0317(13) 0.0548(16) -0.0054(12) 0.0111(13) -0.0056(11)
C00N 0.0506(15) 0.0432(16) 0.0564(17) -0.0071(13) 0.0157(13) -0.0109(12)
C00O 0.0568(16) 0.0539(18) 0.0399(13) -0.0037(13) 0.0087(12) 0.0020(14)
C00P 0.0625(18) 0.0522(18) 0.0424(15) -0.0032(13) 0.0078(13) -0.0088(14)
C00Q 0.0561(16) 0.0499(17) 0.0429(14) -0.0068(13) 0.0142(12) -0.0125(14)
C00R 0.0535(15) 0.0336(14) 0.0410(14) -0.0013(11) 0.0095(11) -0.0015(11)
C00S 0.0526(16) 0.0421(15) 0.0468(14) -0.0051(12) 0.0087(12) -0.0045(12)
C00T 0.0552(16) 0.0561(18) 0.0438(15) -0.0051(14) 0.0133(13) -0.0101(14)
C00U 0.0504(15) 0.0439(16) 0.0531(16) 0.0007(13) 0.0014(13) -0.0047(12)
C00V 0.0537(17) 0.0552(19) 0.0592(18) 0.0051(16) 0.0057(14) -0.0023(15)
C00W 0.0551(16) 0.0418(15) 0.0475(15) -0.0017(13) 0.0057(13) 0.0005(12)
C00X 0.0488(15) 0.0391(15) 0.0582(17) 0.0066(13) 0.0082(13) -0.0034(12)
C00Y 0.0581(17) 0.0524(18) 0.0468(15) 0.0071(14) 0.0064(13) -0.0034(14)
C00Z 0.0549(16) 0.0512(18) 0.0507(16) 0.0035(15) 0.0099(13) 0.0017(14)
C010 0.0540(17) 0.0457(16) 0.0590(19) -0.0028(14) 0.0103(14) -0.0007(13)
C011 0.0560(17) 0.0492(17) 0.0443(15) -0.0093(13) 0.0078(13) 0.0042(13)
C012 0.0652(19) 0.0521(18) 0.0467(15) 0.0047(14) 0.0074(14) 0.0035(15)
C013 0.0510(16) 0.0480(17) 0.0567(17) -0.0086(14) 0.0073(13) 0.0069(13)
C014 0.0560(17) 0.0509(18) 0.0538(17) 0.0057(14) 0.0123(14) 0.0050(14)
C015 0.0624(19) 0.065(2) 0.0575(19) 0.0025(17) 0.0031(15) -0.0013(18)
C016 0.0584(18) 0.0584(19) 0.0519(16) 0.0016(15) 0.0081(14) -0.0022(15)
C017 0.0541(18) 0.058(2) 0.067(2) 0.0086(17) 0.0103(15) 0.0070(15)
C018 0.0614(18) 0.0504(18) 0.0552(17) 0.0009(15) 0.0009(14) -0.0029(14)
C019 0.0588(18) 0.076(2) 0.0515(17) -0.0006(18) 0.0078(15) 0.0131(18)
C01A 0.0577(17) 0.0465(16) 0.0524(16) 0.0039(14) 0.0029(13) -0.0005(13)
C01B 0.0545(18) 0.058(2) 0.072(2) 0.0093(18) 0.0092(16) 0.0001(15)
C01C 0.0623(18) 0.0378(15) 0.0544(17) 0.0042(13) 0.0036(14) -0.0103(13)
C01D 0.062(2) 0.092(3) 0.0559(18) 0.000(2) 0.0033(16) 0.002(2)

loop_
_atom_type_symbol
_atom_type_description
_atom_type_scat_dispersion_real
_atom_type_scat_dispersion_imag
_atom_type_scat_source
C C 0.0181 0.0091 'International Tables Vol C Tables 4.2.6.8 and 6.1.1.4'
H H 0.0000 0.0000 'International Tables Vol C Tables 4.2.6.8 and 6.1.1.4'
F F 0.0727 0.0534 'International Tables Vol C Tables 4.2.6.8 and 6.1.1.4'
O O 0.0492 0.0322 'International Tables Vol C Tables 4.2.6.8 and 6.1.1.4'

loop_
_geom_angle_atom_site_label_1
_geom_angle_atom_site_label_2
_geom_angle_atom_site_label_3
_geom_angle
_geom_angle_site_symmetry_1
_geom_angle_site_symmetry_3
_geom_angle_publ_flag
C00V O006 C00U 117.4(3) . . ?
C00K C00G H00G 106.4 . . ?
C00K C00G C00R 114.7(2) . . ?
C00K C00G C00T 118.2(3) . . ?
C00R C00G H00G 106.4 . . ?
C00T C00G H00G 106.4 . . ?
C00T C00G C00R 104.0(2) . . ?
H00A C00H H00B 108.3 . . ?
C00S C00H H00A 109.9 . . ?
C00S C00H H00B 109.9 . . ?
C00U C00H H00A 109.9 . . ?
C00U C00H H00B 109.9 . . ?
C00U C00H C00S 109.0(3) . . ?
C00K C00I H00I 106.3 . . ?
C00K C00I C00L 112.1(2) . . ?
C00K C00I C00O 111.6(2) . . ?
C00L C00I H00I 106.3 . . ?
C00O C00I H00I 106.3 . . ?
C00O C00I C00L 113.6(2) . . ?
C00P C00J H00J 107.3 . . ?
C00R C00J H00J 107.3 . . ?
C00R C00J C00P 103.6(3) . . ?
C00W C00J H00J 107.3 . . ?
C00W C00J C00P 111.6(3) . . ?
C00W C00J C00R 119.1(2) . . ?
C00G C00K C00I 110.3(2) . . ?
C00G C00K H00K 108.6 . . ?
C00G C00K C00Q 110.9(2) . . ?
C00I C00K H00K 108.6 . . ?
C00Q C00K C00I 109.8(2) . . ?
C00Q C00K H00K 108.6 . . ?
C00M C00L C00I 109.9(2) . . ?
C00M C00L C00S 108.0(2) . . ?
C00M C00L C01C 108.4(2) . . ?
C00S C00L C00I 109.1(2) . . ?
C01C C00L C00I 111.7(2) . . ?
C01C C00L C00S 109.6(3) . . ?
C00N C00M C00L 123.6(3) . . ?
C00N C00M C010 120.3(3) . . ?
C010 C00M C00L 116.1(3) . . ?
C00M C00N H00N 117.7 . . ?
C00M C00N C00Q 124.6(3) . . ?
C00Q C00N H00N 117.7 . . ?
C00I C00O H00C 108.6 . . ?
C00I C00O H00D 108.6 . . ?
H00C C00O H00D 107.6 . . ?
C011 C00O C00I 114.7(2) . . ?
C011 C00O H00C 108.6 . . ?
C011 C00O H00D 108.6 . . ?
C00J C00P H00E 110.3 . . ?
C00J C00P H00F 110.3 . . ?
H00E C00P H00F 108.5 . . ?
C00T C00P C00J 107.2(3) . . ?
C00T C00P H00E 110.3 . . ?
C00T C00P H00F 110.3 . . ?
C00K C00Q H00H 109.1 . . ?
C00K C00Q H00L 109.1 . . ?
C00N C00Q C00K 112.6(2) . . ?
C00N C00Q H00H 109.1 . . ?
C00N C00Q H00L 109.1 . . ?
H00H C00Q H00L 107.8 . . ?
C00G C00R C00J 100.6(2) . . ?
C00X C00R C00G 111.7(2) . . ?
C00X C00R C00J 110.0(3) . . ?
C011 C00R C00G 106.1(2) . . ?
C011 C00R C00J 116.4(2) . . ?
C011 C00R C00X 111.6(3) . . ?
C00H C00S C00L 113.8(3) . . ?
C00H C00S H00M 108.8 . . ?
C00H C00S H00O 108.8 . . ?
C00L C00S H00M 108.8 . . ?
C00L C00S H00O 108.8 . . ?
H00M C00S H00O 107.7 . . ?
C00G C00T C00P 103.7(3) . . ?
C00G C00T H00P 111.0 . . ?
C00G C00T H00Q 111.0 . . ?
C00P C00T H00P 111.0 . . ?
C00P C00T H00Q 111.0 . . ?
H00P C00T H00Q 109.0 . . ?
O006 C00U C00H 106.1(3) . . ?
O006 C00U H00U 110.1 . . ?
O006 C00U C010 108.7(3) . . ?
C00H C00U H00U 110.1 . . ?
C00H C00U C010 111.7(3) . . ?
C010 C00U H00U 110.1 . . ?
O006 C00V C01B 108.7(3) . . ?
O00F C00V O006 128.5(4) . . ?
O00F C00V C01B 122.7(3) . . ?
C00J C00W H00W 107.4 . . ?
C019 C00W C00J 113.5(3) . . ?
C019 C00W H00W 107.4 . . ?
C019 C00W C01A 110.3(3) . . ?
C01A C00W C00J 110.5(3) . . ?
C01A C00W H00W 107.4 . . ?
C00R C00X H00R 109.5 . . ?
C00R C00X H00S 109.5 . . ?
C00R C00X H00T 109.5 . . ?
H00R C00X H00S 109.5 . . ?
H00R C00X H00T 109.5 . . ?
H00S C00X H00T 109.5 . . ?
F007 C00Y F008 108.7(3) . . ?
F007 C00Y C012 107.9(3) . . ?
F007 C00Y C014 109.4(3) . . ?
F008 C00Y C012 108.6(3) . . ?
F008 C00Y C014 108.3(3) . . ?
C012 C00Y C014 113.9(3) . . ?
F002 C00Z C014 108.8(3) . . ?
F002 C00Z C01B 108.7(3) . . ?
F003 C00Z F002 108.6(3) . . ?
F003 C00Z C014 108.4(3) . . ?
F003 C00Z C01B 108.5(3) . . ?
C01B C00Z C014 113.8(3) . . ?
C00M C010 C00U 111.7(3) . . ?
C00M C010 H01A 109.3 . . ?
C00M C010 H01B 109.3 . . ?
C00U C010 H01A 109.3 . . ?
C00U C010 H01B 109.3 . . ?
H01A C010 H01B 107.9 . . ?
C00O C011 C00R 111.6(3) . . ?
C00O C011 H01C 109.3 . . ?
C00O C011 H01D 109.3 . . ?
C00R C011 H01C 109.3 . . ?
C00R C011 H01D 109.3 . . ?
H01C C011 H01D 108.0 . . ?
F004 C012 F00A 107.8(3) . . ?
F004 C012 C00Y 110.2(3) . . ?
F004 C012 C015 107.2(3) . . ?
F00A C012 C00Y 109.3(3) . . ?
F00A C012 C015 106.3(3) . . ?
C015 C012 C00Y 115.7(3) . . ?
C016 C013 H013 107.9 . . ?
C016 C013 C017 112.0(3) . . ?
C016 C013 C01D 111.7(3) . . ?
C017 C013 H013 107.9 . . ?
C01D C013 H013 107.9 . . ?
C01D C013 C017 109.4(3) . . ?
F001 C014 C00Y 107.7(3) . . ?
F001 C014 C00Z 108.7(3) . . ?
F005 C014 F001 109.3(3) . . ?
F005 C014 C00Y 108.1(3) . . ?
F005 C014 C00Z 108.9(3) . . ?
C00Y C014 C00Z 114.1(3) . . ?
F00C C015 C012 111.3(3) . . ?
F00D C015 F00C 108.1(4) . . ?
F00D C015 F00E 109.6(4) . . ?
F00D C015 C012 109.9(3) . . ?
F00E C015 F00C 108.0(3) . . ?
F00E C015 C012 109.9(3) . . ?
C013 C016 H01E 108.5 . . ?
C013 C016 H01F 108.5 . . ?
C013 C016 C018 115.0(3) . . ?
H01E C016 H01F 107.5 . . ?
C018 C016 H01E 108.5 . . ?
C018 C016 H01F 108.5 . . ?
C013 C017 H01G 109.5 . . ?
C013 C017 H01H 109.5 . . ?
C013 C017 H01I 109.5 . . ?
H01G C017 H01H 109.5 . . ?
H01G C017 H01I 109.5 . . ?
H01H C017 H01I 109.5 . . ?
C016 C018 H01J 108.8 . . ?
C016 C018 H01K 108.8 . . ?
C016 C018 C01A 113.6(3) . . ?
H01J C018 H01K 107.7 . . ?
C01A C018 H01J 108.8 . . ?
C01A C018 H01K 108.8 . . ?
C00W C019 H01L 109.5 . . ?
C00W C019 H01M 109.5 . . ?
C00W C019 H01N 109.5 . . ?
H01L C019 H01M 109.5 . . ?
H01L C019 H01N 109.5 . . ?
H01M C019 H01N 109.5 . . ?
C00W C01A H01O 108.7 . . ?
C00W C01A H01P 108.7 . . ?
C018 C01A C00W 114.3(3) . . ?
C018 C01A H01O 108.7 . . ?
C018 C01A H01P 108.7 . . ?
H01O C01A H01P 107.6 . . ?
F5 C01B F6 107.3(4) . . ?
F5 C01B C00V 112.1(3) . . ?
F5 C01B C00Z 107.2(3) . . ?
F6 C01B C00V 107.2(4) . . ?
F6 C01B C00Z 109.1(3) . . ?
C00V C01B C00Z 113.7(3) . . ?
C00L C01C H01Q 109.5 . . ?
C00L C01C H01R 109.5 . . ?
C00L C01C H01S 109.5 . . ?
H01Q C01C H01R 109.5 . . ?
H01Q C01C H01S 109.5 . . ?
H01R C01C H01S 109.5 . . ?
C013 C01D H01T 109.5 . . ?
C013 C01D H01U 109.5 . . ?
C013 C01D H01V 109.5 . . ?
H01T C01D H01U 109.5 . . ?
H01T C01D H01V 109.5 . . ?
H01U C01D H01V 109.5 . . ?

loop_
_geom_bond_atom_site_label_1
_geom_bond_atom_site_label_2
_geom_bond_distance
_geom_bond_site_symmetry_2
_geom_bond_publ_flag
F001 C014 1.346(5) . ?
F002 C00Z 1.340(4) . ?
F003 C00Z 1.332(4) . ?
F004 C012 1.346(4) . ?
F005 C014 1.335(4) . ?
O006 C00U 1.471(4) . ?
O006 C00V 1.303(4) . ?
F007 C00Y 1.330(4) . ?
F008 C00Y 1.341(4) . ?
F5 C01B 1.335(5) . ?
F00A C012 1.346(4) . ?
F6 C01B 1.339(5) . ?
F00C C015 1.316(5) . ?
F00D C015 1.309(5) . ?
F00E C015 1.315(5) . ?
O00F C00V 1.203(5) . ?
C00G H00G 1.0000 . ?
C00G C00K 1.520(5) . ?
C00G C00R 1.542(4) . ?
C00G C00T 1.526(4) . ?
C00H H00A 0.9900 . ?
C00H H00B 0.9900 . ?
C00H C00S 1.532(5) . ?
C00H C00U 1.510(4) . ?
C00I H00I 1.0000 . ?
C00I C00K 1.542(4) . ?
C00I C00L 1.554(5) . ?
C00I C00O 1.550(4) . ?
C00J H00J 1.0000 . ?
C00J C00P 1.561(4) . ?
C00J C00R 1.552(5) . ?
C00J C00W 1.545(5) . ?
C00K H00K 1.0000 . ?
C00K C00Q 1.531(4) . ?
C00L C00M 1.532(4) . ?
C00L C00S 1.548(4) . ?
C00L C01C 1.544(4) . ?
C00M C00N 1.327(5) . ?
C00M C010 1.509(5) . ?
C00N H00N 0.9500 . ?
C00N C00Q 1.491(5) . ?
C00O H00C 0.9900 . ?
C00O H00D 0.9900 . ?
C00O C011 1.532(5) . ?
C00P H00E 0.9900 . ?
C00P H00F 0.9900 . ?
C00P C00T 1.538(5) . ?
C00Q H00H 0.9900 . ?
C00Q H00L 0.9900 . ?
C00R C00X 1.537(4) . ?
C00R C011 1.536(4) . ?
C00S H00M 0.9900 . ?
C00S H00O 0.9900 . ?
C00T H00P 0.9900 . ?
C00T H00Q 0.9900 . ?
C00U H00U 1.0000 . ?
C00U C010 1.527(5) . ?
C00V C01B 1.539(6) . ?
C00W H00W 1.0000 . ?
C00W C019 1.529(5) . ?
C00W C01A 1.541(5) . ?
C00X H00R 0.9800 . ?
C00X H00S 0.9800 . ?
C00X H00T 0.9800 . ?
C00Y C012 1.540(5) . ?
C00Y C014 1.552(5) . ?
C00Z C014 1.558(5) . ?
C00Z C01B 1.550(5) . ?
C010 H01A 0.9900 . ?
C010 H01B 0.9900 . ?
C011 H01C 0.9900 . ?
C011 H01D 0.9900 . ?
C012 C015 1.538(5) . ?
C013 H013 1.0000 . ?
C013 C016 1.516(5) . ?
C013 C017 1.526(5) . ?
C013 C01D 1.522(6) . ?
C016 H01E 0.9900 . ?
C016 H01F 0.9900 . ?
C016 C018 1.524(5) . ?
C017 H01G 0.9800 . ?
C017 H01H 0.9800 . ?
C017 H01I 0.9800 . ?
C018 H01J 0.9900 . ?
C018 H01K 0.9900 . ?
C018 C01A 1.529(5) . ?
C019 H01L 0.9800 . ?
C019 H01M 0.9800 . ?
C019 H01N 0.9800 . ?
C01A H01O 0.9900 . ?
C01A H01P 0.9900 . ?
C01C H01Q 0.9800 . ?
C01C H01R 0.9800 . ?
C01C H01S 0.9800 . ?
C01D H01T 0.9800 . ?
C01D H01U 0.9800 . ?
C01D H01V 0.9800 . ?

loop_
_geom_hbond_atom_site_label_D
_geom_hbond_atom_site_label_H
_geom_hbond_atom_site_label_A
_geom_hbond_distance_DH
_geom_hbond_distance_HA
_geom_hbond_distance_DA
_geom_hbond_angle_DHA
_geom_hbond_site_symmetry_A
_geom_hbond_publ_flag
C00H H00B F004 0.99 2.68 3.417(4) 131.2 2_545 yes
C00H H00B F00E 0.99 3.09 3.582(5) 112.3 1_655 yes
C00O H00C F002 0.99 3.14 3.521(4) 104.6 1_655 yes
C00O H00C F008 0.99 2.97 3.533(4) 116.9 1_655 yes
C00P H00E F00A 0.99 2.65 3.489(4) 143.2 1_656 yes
C00P H00F F004 0.99 3.20 3.583(4) 104.7 1_656 yes
C00U H00U F004 1.00 2.89 3.398(4) 112.6 2_545 yes
C00U H00U O00F 1.00 2.52 2.755(4) 92.6 . yes
C010 H01B O00F 0.99 2.78 3.253(5) 110.0 . yes
C011 H01C F002 0.99 2.73 3.500(3) 135.0 1_655 yes
C013 H013 F007 1.00 2.54 3.327(4) 135.3 2_656 yes
C016 H01E F6 0.99 2.92 3.531(5) 120.8 2_646 yes
C01C H01R F00D 0.98 2.77 3.423(5) 124.3 2 yes
C01D H01T F5 0.98 2.62 3.549(5) 157.7 1_656 yes
C01D H01U F007 0.98 2.93 3.305(6) 103.7 2_656 yes

loop_
_geom_torsion_atom_site_label_1
_geom_torsion_atom_site_label_2
_geom_torsion_atom_site_label_3
_geom_torsion_atom_site_label_4
_geom_torsion
_geom_torsion_site_symmetry_1
_geom_torsion_site_symmetry_2
_geom_torsion_site_symmetry_3
_geom_torsion_site_symmetry_4
_geom_torsion_publ_flag
F002 C00Z C014 F001 78.5(4) . . . . ?
F002 C00Z C014 F005 -162.5(3) . . . . ?
F002 C00Z C014 C00Y -41.7(4) . . . . ?
F002 C00Z C01B F5 -164.0(3) . . . . ?
F002 C00Z C01B F6 -48.0(4) . . . . ?
F002 C00Z C01B C00V 71.6(4) . . . . ?
F003 C00Z C014 F001 -163.6(3) . . . . ?
F003 C00Z C014 F005 -44.6(4) . . . . ?
F003 C00Z C014 C00Y 76.2(4) . . . . ?
F003 C00Z C01B F5 78.1(4) . . . . ?
F003 C00Z C01B F6 -166.0(3) . . . . ?
F003 C00Z C01B C00V -46.4(4) . . . . ?
F004 C012 C015 F00C -57.0(4) . . . . ?
F004 C012 C015 F00D 62.6(4) . . . . ?
F004 C012 C015 F00E -176.7(3) . . . . ?
O006 C00U C010 C00M -170.5(2) . . . . ?
O006 C00V C01B F5 29.2(5) . . . . ?
O006 C00V C01B F6 -88.4(4) . . . . ?
O006 C00V C01B C00Z 151.0(3) . . . . ?
F007 C00Y C012 F004 -161.4(3) . . . . ?
F007 C00Y C012 F00A -43.1(4) . . . . ?
F007 C00Y C012 C015 76.8(4) . . . . ?
F007 C00Y C014 F001 -163.2(3) . . . . ?
F007 C00Y C014 F005 78.8(4) . . . . ?
F007 C00Y C014 C00Z -42.5(4) . . . . ?
F008 C00Y C012 F004 80.9(3) . . . . ?
F008 C00Y C012 F00A -160.8(3) . . . . ?
F008 C00Y C012 C015 -40.9(4) . . . . ?
F008 C00Y C014 F001 -44.9(4) . . . . ?
F008 C00Y C014 F005 -162.9(3) . . . . ?
F008 C00Y C014 C00Z 75.8(4) . . . . ?
F00A C012 C015 F00C -172.1(3) . . . . ?
F00A C012 C015 F00D -52.5(4) . . . . ?
F00A C012 C015 F00E 68.2(4) . . . . ?
O00F C00V C01B F5 -153.5(4) . . . . ?
O00F C00V C01B F6 89.0(5) . . . . ?
O00F C00V C01B C00Z -31.7(6) . . . . ?
C00G C00K C00Q C00N -166.4(3) . . . . ?
C00G C00R C011 C00O 57.1(3) . . . . ?
C00H C00U C010 C00M -53.7(4) . . . . ?
C00I C00K C00Q C00N -44.3(4) . . . . ?
C00I C00L C00M C00N 13.3(4) . . . . ?
C00I C00L C00M C010 -168.0(3) . . . . ?
C00I C00L C00S C00H 172.7(2) . . . . ?
C00I C00O C011 C00R -53.7(4) . . . . ?
C00J C00P C00T C00G 11.5(3) . . . . ?
C00J C00R C011 C00O 167.9(3) . . . . ?
C00J C00W C01A C018 -162.8(3) . . . . ?
C00K C00G C00R C00J 176.8(2) . . . . ?
C00K C00G C00R C00X 60.1(3) . . . . ?
C00K C00G C00R C011 -61.6(3) . . . . ?
C00K C00G C00T C00P -164.4(3) . . . . ?
C00K C00I C00L C00M -44.2(3) . . . . ?
C00K C00I C00L C00S -162.5(2) . . . . ?
C00K C00I C00L C01C 76.2(3) . . . . ?
C00K C00I C00O C011 47.6(4) . . . . ?
C00L C00I C00K C00G -176.4(2) . . . . ?
C00L C00I C00K C00Q 61.1(3) . . . . ?
C00L C00I C00O C011 175.5(3) . . . . ?
C00L C00M C00N C00Q 1.8(5) . . . . ?
C00L C00M C010 C00U 50.6(4) . . . . ?
C00M C00L C00S C00H 53.2(3) . . . . ?
C00M C00N C00Q C00K 14.3(5) . . . . ?
C00N C00M C010 C00U -130.7(3) . . . . ?
C00O C00I C00K C00G -47.7(3) . . . . ?
C00O C00I C00K C00Q -170.2(3) . . . . ?
C00O C00I C00L C00M -171.9(3) . . . . ?
C00O C00I C00L C00S 69.9(3) . . . . ?
C00O C00I C00L C01C -51.5(3) . . . . ?
C00P C00J C00R C00G -37.8(3) . . . . ?
C00P C00J C00R C00X 80.2(3) . . . . ?
C00P C00J C00R C011 -151.8(3) . . . . ?
C00P C00J C00W C019 -176.1(3) . . . . ?
C00P C00J C00W C01A 59.4(3) . . . . ?
C00R C00G C00K C00I 57.9(3) . . . . ?
C00R C00G C00K C00Q 179.7(2) . . . . ?
C00R C00G C00T C00P -35.9(3) . . . . ?
C00R C00J C00P C00T 16.7(3) . . . . ?
C00R C00J C00W C019 -55.4(4) . . . . ?
C00R C00J C00W C01A -179.9(3) . . . . ?
C00S C00H C00U O006 175.8(3) . . . . ?
C00S C00H C00U C010 57.4(4) . . . . ?
C00S C00L C00M C00N 132.3(3) . . . . ?
C00S C00L C00M C010 -49.1(3) . . . . ?
C00T C00G C00K C00I -178.8(2) . . . . ?
C00T C00G C00K C00Q -56.9(3) . . . . ?
C00T C00G C00R C00J 46.2(3) . . . . ?
C00T C00G C00R C00X -70.5(3) . . . . ?
C00T C00G C00R C011 167.8(3) . . . . ?
C00U O006 C00V O00F -7.1(6) . . . . ?
C00U O006 C00V C01B 170.0(3) . . . . ?
C00U C00H C00S C00L -59.0(3) . . . . ?
C00V O006 C00U C00H 160.5(3) . . . . ?
C00V O006 C00U C010 -79.2(4) . . . . ?
C00W C00J C00P C00T 146.1(3) . . . . ?
C00W C00J C00R C00G -162.4(3) . . . . ?
C00W C00J C00R C00X -44.5(3) . . . . ?
C00W C00J C00R C011 83.6(3) . . . . ?
C00X C00R C011 C00O -64.8(3) . . . . ?
C00Y C012 C015 F00C 66.3(4) . . . . ?
C00Y C012 C015 F00D -174.0(4) . . . . ?
C00Y C012 C015 F00E -53.4(4) . . . . ?
C010 C00M C00N C00Q -176.8(3) . . . . ?
C012 C00Y C014 F001 76.0(4) . . . . ?
C012 C00Y C014 F005 -42.0(4) . . . . ?
C012 C00Y C014 C00Z -163.3(3) . . . . ?
C013 C016 C018 C01A -171.6(3) . . . . ?
C014 C00Y C012 F004 -39.8(4) . . . . ?
C014 C00Y C012 F00A 78.5(4) . . . . ?
C014 C00Y C012 C015 -161.6(3) . . . . ?
C014 C00Z C01B F5 -42.6(4) . . . . ?
C014 C00Z C01B F6 73.3(4) . . . . ?
C014 C00Z C01B C00V -167.1(3) . . . . ?
C016 C018 C01A C00W 178.9(3) . . . . ?
C017 C013 C016 C018 -61.1(4) . . . . ?
C019 C00W C01A C018 70.9(4) . . . . ?
C01B C00Z C014 F001 -42.8(4) . . . . ?
C01B C00Z C014 F005 76.2(4) . . . . ?
C01B C00Z C014 C00Y -163.0(3) . . . . ?
C01C C00L C00M C00N -109.1(3) . . . . ?
C01C C00L C00M C010 69.5(3) . . . . ?
C01C C00L C00S C00H -64.7(3) . . . . ?
C01D C013 C016 C018 175.9(3) . . . . ?
